data_2011636
loop_
_publ_author_name
'Therrien, Bruno'
'Ward, Thomas R.'

_publ_section_title
;Chloro(1-{3-[2-(diphenylphosphanyl-\k<i>P</i>)ethyl]-\h^6^-benzyl}-3,5-dimethyl-1<i>H</i>-pyrazole-\k<i>N</i>^2^)ruthenium(II)
 trifluoromethanesulfonate
;
_journal_issue 12
_journal_name_full 'Acta Crystallographica Section C'
_journal_page_first e561
_journal_page_last e561
_journal_paper_doi 10.1107/S0108270100015705
_journal_volume 56
_journal_year 2000
_chemical_formula_iupac '[Ru Cl (C26 H27 N2 P1)] (C F3 O3 S1)'
_chemical_formula_moiety 'C26 H27 Cl N2 P Ru 1+, C F3 O3 S1 1-'
_chemical_formula_sum 'C27 H27 Cl F3 N2 O3 P Ru S'
_chemical_formula_weight 684.06
_chemical_name_systematic
;
Chloro[eta^6^:eta^1^:eta^1^-{1-(3-(2-(diphenylphosphanyl)ethyl)benzyl)
-3,5-dimethyl-1H-pyrazole}]ruthenium(II) trifluoromethanesulfonate
;
_space_group_IT_number 2
_symmetry_cell_setting triclinic
_symmetry_space_group_name_Hall '-P 1'
_symmetry_space_group_name_H-M 'P -1'
_audit_creation_method SHELXL-97
_cell_angle_alpha 94.1980(10)
_cell_angle_beta 92.1390(10)
_cell_angle_gamma 98.9680(10)
_cell_formula_units_Z 2
_cell_length_a 9.3674(3)
_cell_length_b 11.0111(3)
_cell_length_c 13.6724(4)
_cell_measurement_reflns_used 3988
_cell_measurement_temperature 293(2)
_cell_measurement_theta_max 26.39
_cell_measurement_theta_min 1.50
_cell_volume 1387.57(7)
_computing_cell_refinement 'SAINT (Siemens 1994-1996)'
_computing_data_collection 'SMART (Siemens 1994-1996)'
_computing_data_reduction SAINT
_computing_publication_material SHELXL97
_computing_structure_refinement 'SHELXL97 (Sheldrick, 1997)'
_computing_structure_solution 'SHELXS97 (Sheldrick, 1997)'
_diffrn_ambient_temperature 293(2)
_diffrn_measured_fraction_theta_full .977
_diffrn_measured_fraction_theta_max .878
_diffrn_measurement_device_type 'Siemens SMART CCD'
_diffrn_measurement_method
;
\w scans, 1271 frames, 0.30\%, 20 s, detector distance
5.5 cm, detector angle 23.0\%
;
_diffrn_radiation_monochromator graphite
_diffrn_radiation_source 'fine-focus sealed tube'
_diffrn_radiation_type MoK\a
_diffrn_radiation_wavelength .71073
_diffrn_reflns_av_R_equivalents .039
_diffrn_reflns_av_sigmaI/netI .0523
_diffrn_reflns_limit_h_max 11
_diffrn_reflns_limit_h_min -11
_diffrn_reflns_limit_k_max 7
_diffrn_reflns_limit_k_min -13
_diffrn_reflns_limit_l_max 15
_diffrn_reflns_limit_l_min -16
_diffrn_reflns_number 6978
_diffrn_reflns_theta_full 25.00
_diffrn_reflns_theta_max 26.39
_diffrn_reflns_theta_min 1.50
_diffrn_standards_number 0
_exptl_absorpt_coefficient_mu .847
_exptl_absorpt_correction_type none
_exptl_crystal_colour orange
_exptl_crystal_density_diffrn 1.637
_exptl_crystal_density_method 'not measured'
_exptl_crystal_description plate
_exptl_crystal_F_000 692
_exptl_crystal_size_max .42
_exptl_crystal_size_mid .11
_exptl_crystal_size_min .08
_refine_diff_density_max .538
_refine_diff_density_min -.840
_refine_ls_extinction_method none
_refine_ls_goodness_of_fit_ref 1.183
_refine_ls_hydrogen_treatment constr
_refine_ls_matrix_type full
_refine_ls_number_parameters 356
_refine_ls_number_reflns 5008
_refine_ls_number_restraints 0
_refine_ls_restrained_S_all 1.183
_refine_ls_R_factor_all .075
_refine_ls_R_factor_gt .051
_refine_ls_shift/su_max <0.001
_refine_ls_shift/su_mean <0.001
_refine_ls_structure_factor_coef Fsqd
_refine_ls_weighting_details 'calc w = 1/[\s^2^(Fo^2^)+(0.0109P)^2^+4.6884P] where P = (Fo^2^+2Fc^2^)/3'
_refine_ls_weighting_scheme calc
_refine_ls_wR_factor_ref .120
_reflns_number_gt 4074
_reflns_number_total 5008
_reflns_threshold_expression I>2\s(I)
_cod_data_source_file qa0428.cif
_cod_data_source_block I
_cod_database_code 2011636
_cod_database_fobs_code 2011636

loop_
_symmetry_equiv_pos_as_xyz
'x, y, z'
'-x, -y, -z'

loop_
_atom_site_label
_atom_site_fract_x
_atom_site_fract_y
_atom_site_fract_z
_atom_site_U_iso_or_equiv
_atom_site_adp_type
_atom_site_calc_flag
_atom_site_refinement_flags
_atom_site_occupancy
_atom_site_disorder_assembly
_atom_site_disorder_group
_atom_site_type_symbol
Ru .28061(5) .53426(4) .34516(3) .03414(14) Uani d . 1 . . Ru
Cl .52847(15) .62669(15) .33011(11) .0512(4) Uani d . 1 . . Cl
P .20802(15) .54235(13) .17773(9) .0348(3) Uani d . 1 . . P
N1 .3021(5) .2854(4) .4089(3) .0427(11) Uani d . 1 . . N
N2 .3510(5) .3600(4) .3362(3) .0390(10) Uani d . 1 . . N
C1 .0675(6) .5895(6) .3587(4) .0432(14) Uani d . 1 . . C
C2 .0639(6) .4695(6) .3903(4) .0422(13) Uani d . 1 . . C
H2 -.0078 .4057 .3650 .065(5) Uiso calc R 1 . . H
C3 .1702(6) .4466(6) .4609(4) .0413(13) Uani d . 1 . . C
C4 .2707(7) .5478(6) .5084(4) .0494(15) Uani d . 1 . . C
H4 .3343 .5349 .5590 .065(5) Uiso calc R 1 . . H
C5 .2708(7) .6647(6) .4771(4) .0512(15) Uani d . 1 . . C
H5 .3380 .7299 .5059 .065(5) Uiso calc R 1 . . H
C6 .1721(7) .6878(6) .4029(4) .0503(15) Uani d . 1 . . C
H6 .1752 .7671 .3830 .065(5) Uiso calc R 1 . . H
C7 -.0270(6) .6074(6) .2709(4) .0494(15) Uani d . 1 . . C
H7A -.0104 .6933 .2565 .072(6) Uiso calc R 1 . . H
H7B -.1281 .5853 .2849 .072(6) Uiso calc R 1 . . H
C8 .0092(6) .5254(6) .1818(4) .0432(13) Uani d . 1 . . C
H8A -.0316 .5506 .1218 .072(6) Uiso calc R 1 . . H
H8B -.0313 .4399 .1883 .072(6) Uiso calc R 1 . . H
C9 .1901(6) .3161(6) .4731(4) .0475(14) Uani d . 1 . . C
H9A .2184 .3072 .5409 .072(6) Uiso calc R 1 . . H
H9B .1000 .2608 .4561 .072(6) Uiso calc R 1 . . H
C10 .3640(7) .1833(6) .4080(5) .0509(15) Uani d . 1 . . C
C11 .4561(7) .1902(6) .3326(5) .0536(16) Uani d . 1 . . C
H11 .5147 .1326 .3139 .065(5) Uiso calc R 1 . . H
C12 .4464(6) .2992(6) .2888(4) .0449(14) Uani d . 1 . . C
C13 .3299(9) .0877(7) .4778(6) .079(2) Uani d . 1 . . C
H13A .3689 .1195 .5422 .072(6) Uiso calc R 1 . . H
H13B .3719 .0164 .4572 .072(6) Uiso calc R 1 . . H
H13C .2269 .0651 .4794 .072(6) Uiso calc R 1 . . H
C14 .5298(7) .3481(7) .2047(5) .0599(18) Uani d . 1 . . C
H14A .5028 .4257 .1903 .072(6) Uiso calc R 1 . . H
H14B .5085 .2904 .1479 .072(6) Uiso calc R 1 . . H
H14C .6316 .3594 .2220 .072(6) Uiso calc R 1 . . H
C21 .2569(6) .6906(5) .1248(4) .0404(13) Uani d . 1 . . C
C22 .1913(7) .7093(6) .0346(5) .0574(17) Uani d . 1 . . C
H22 .1235 .6470 .0026 .065(5) Uiso calc R 1 . . H
C23 .2268(9) .8193(7) -.0066(5) .071(2) Uani d . 1 . . C
H23 .1832 .8313 -.0666 .065(5) Uiso calc R 1 . . H
C24 .3260(9) .9112(7) .0404(6) .072(2) Uani d . 1 . . C
H24 .3509 .9852 .0120 .065(5) Uiso calc R 1 . . H
C25 .3886(8) .8944(6) .1290(6) .0674(19) Uani d . 1 . . C
H25 .4546 .9579 .1612 .065(5) Uiso calc R 1 . . H
C26 .3552(7) .7841(6) .1716(5) .0514(15) Uani d . 1 . . C
H26 .3991 .7734 .2318 .065(5) Uiso calc R 1 . . H
C31 .2338(5) .4236(5) .0827(4) .0348(12) Uani d . 1 . . C
C32 .1731(7) .3025(6) .0944(5) .0520(15) Uani d . 1 . . C
H32 .1216 .2842 .1497 .065(5) Uiso calc R 1 . . H
C33 .1883(7) .2094(6) .0250(6) .0649(19) Uani d . 1 . . C
H33 .1449 .1290 .0327 .065(5) Uiso calc R 1 . . H
C34 .2684(7) .2348(7) -.0571(5) .0623(19) Uani d . 1 . . C
H34 .2794 .1717 -.1039 .065(5) Uiso calc R 1 . . H
C35 .3304(7) .3537(7) -.0679(4) .0583(17) Uani d . 1 . . C
H35 .3849 .3712 -.1221 .065(5) Uiso calc R 1 . . H
C36 .3128(6) .4489(6) .0014(4) .0458(14) Uani d . 1 . . C
H36 .3544 .5295 -.0072 .065(5) Uiso calc R 1 . . H
S1 .14987(18) -.11042(15) .70187(13) .0549(4) Uani d . 1 . . S
O1 .0983(8) -.2212(5) .7453(4) .100(2) Uani d . 1 . . O
O2 .2804(6) -.0435(6) .7448(6) .119(3) Uani d . 1 . . O
O3 .1357(8) -.1263(6) .5984(4) .109(2) Uani d . 1 . . O
C .0245(10) -.0115(10) .7355(8) .098(3) Uani d . 1 . . C
F1 .0470(12) .0912(7) .6964(7) .212(5) Uani d . 1 . . F
F2 -.1127(7) -.0680(8) .7167(7) .187(4) Uani d . 1 . . F
F3 .0272(7) .0162(7) .8308(5) .144(3) Uani d . 1 . . F

loop_
_atom_site_aniso_label
_atom_site_aniso_U_11
_atom_site_aniso_U_22
_atom_site_aniso_U_33
_atom_site_aniso_U_12
_atom_site_aniso_U_13
_atom_site_aniso_U_23
Ru .0325(2) .0433(3) .0263(2) .00672(18) .00182(16) -.00048(17)
Cl .0369(8) .0670(10) .0472(8) -.0018(7) -.0034(6) .0127(7)
P .0354(7) .0411(8) .0272(7) .0056(6) -.0012(5) .0007(6)
N1 .041(3) .047(3) .040(3) .005(2) .002(2) .009(2)
N2 .034(2) .050(3) .034(2) .008(2) .0016(19) .002(2)
C1 .038(3) .054(4) .039(3) .015(3) .008(2) -.008(3)
C2 .031(3) .060(4) .037(3) .010(3) .015(2) .000(3)
C3 .038(3) .059(4) .028(3) .010(3) .013(2) .005(3)
C4 .048(4) .075(4) .025(3) .014(3) .005(2) -.008(3)
C5 .058(4) .056(4) .037(3) .010(3) .000(3) -.015(3)
C6 .053(4) .055(4) .044(3) .017(3) -.001(3) -.008(3)
C7 .041(3) .060(4) .049(3) .021(3) -.005(3) -.006(3)
C8 .037(3) .057(4) .035(3) .010(3) -.006(2) -.003(3)
C9 .045(3) .060(4) .039(3) .006(3) .010(3) .014(3)
C10 .045(4) .048(4) .059(4) .006(3) -.008(3) .006(3)
C11 .046(4) .052(4) .064(4) .021(3) -.009(3) -.008(3)
C12 .040(3) .055(4) .040(3) .014(3) -.005(2) -.005(3)
C13 .080(6) .058(5) .099(6) .011(4) -.007(5) .024(4)
C14 .052(4) .086(5) .047(4) .026(4) .009(3) .000(3)
C21 .040(3) .042(3) .040(3) .010(3) .000(2) .004(2)
C22 .065(4) .059(4) .047(4) .009(3) -.017(3) .011(3)
C23 .084(6) .078(5) .056(4) .023(4) -.003(4) .026(4)
C24 .075(5) .065(5) .083(5) .017(4) .016(4) .035(4)
C25 .063(5) .051(4) .084(5) -.003(3) -.001(4) .011(4)
C26 .056(4) .047(4) .048(4) -.003(3) -.005(3) .011(3)
C31 .030(3) .044(3) .030(3) .007(2) .001(2) -.004(2)
C32 .049(4) .049(4) .056(4) .004(3) .019(3) .000(3)
C33 .058(4) .042(4) .091(5) .002(3) .017(4) -.010(4)
C34 .058(4) .064(5) .061(4) .011(3) .008(3) -.025(4)
C35 .057(4) .079(5) .040(3) .013(4) .010(3) .000(3)
C36 .043(3) .054(4) .040(3) .006(3) .002(3) .002(3)
S1 .0535(10) .0494(9) .0612(10) .0063(8) .0099(8) .0009(8)
O1 .144(6) .058(3) .094(4) -.002(4) .016(4) .013(3)
O2 .048(3) .110(5) .186(7) .002(3) -.010(4) -.042(5)
O3 .177(7) .085(4) .062(4) .004(4) .035(4) -.002(3)
C .070(6) .100(7) .117(8) .022(5) -.036(5) -.034(6)
F1 .337(13) .104(5) .231(9) .126(7) .025(8) .053(6)
F2 .074(4) .222(8) .251(9) .046(5) -.057(5) -.095(7)
F3 .104(4) .167(6) .145(6) .012(4) .023(4) -.087(5)

loop_
_atom_type_symbol
_atom_type_description
_atom_type_scat_dispersion_real
_atom_type_scat_dispersion_imag
_atom_type_scat_source
C C .0033 .0016 'International Tables Vol C Tables 4.2.6.8 and 6.1.1.4'
H H .0000 .0000 'International Tables Vol C Tables 4.2.6.8 and 6.1.1.4'
N N .0061 .0033 'International Tables Vol C Tables 4.2.6.8 and 6.1.1.4'
O O .0106 .0060 'International Tables Vol C Tables 4.2.6.8 and 6.1.1.4'
F F .0171 .0103 'International Tables Vol C Tables 4.2.6.8 and 6.1.1.4'
P P .1023 .0942 'International Tables Vol C Tables 4.2.6.8 and 6.1.1.4'
S S .1246 .1234 'International Tables Vol C Tables 4.2.6.8 and 6.1.1.4'
Cl Cl .1484 .1585 'International Tables Vol C Tables 4.2.6.8 and 6.1.1.4'
Ru Ru -1.2594 .8363 'International Tables Vol C Tables 4.2.6.8 and 6.1.1.4'

loop_
_geom_angle_atom_site_label_1
_geom_angle_atom_site_label_2
_geom_angle_atom_site_label_3
_geom_angle
N2 Ru C3 78.03(19)
N2 Ru C2 96.5(2)
C3 Ru C2 38.7(2)
N2 Ru C1 132.8(2)
C3 Ru C1 69.4(2)
C2 Ru C1 37.9(2)
N2 Ru C6 158.9(2)
C3 Ru C6 81.0(2)
C2 Ru C6 67.8(2)
C1 Ru C6 37.7(2)
N2 Ru C4 94.9(2)
C3 Ru C4 38.4(2)
C2 Ru C4 68.5(2)
C1 Ru C4 80.5(2)
C6 Ru C4 66.7(2)
N2 Ru C5 129.1(2)
C3 Ru C5 67.6(2)
C2 Ru C5 79.5(2)
C1 Ru C5 67.4(2)
C6 Ru C5 36.9(2)
C4 Ru C5 36.1(2)
N2 Ru P 99.37(12)
C3 Ru P 130.90(16)
C2 Ru P 94.72(15)
C1 Ru P 78.72(15)
C6 Ru P 96.12(16)
C4 Ru P 159.18(16)
C5 Ru P 131.49(17)
N2 Ru Cl 87.89(13)
C3 Ru Cl 132.60(16)
C2 Ru Cl 167.79(15)
C1 Ru Cl 139.33(17)
C6 Ru Cl 104.78(17)
C4 Ru Cl 99.86(16)
C5 Ru Cl 88.90(17)
P Ru Cl 95.78(5)
C31 P C21 106.3(2)
C31 P C8 102.9(2)
C21 P C8 103.3(3)
C31 P Ru 122.47(18)
C21 P Ru 116.70(18)
C8 P Ru 102.35(18)
C10 N1 N2 112.2(5)
C10 N1 C9 126.4(5)
N2 N1 C9 121.3(5)
C12 N2 N1 104.5(5)
C12 N2 Ru 140.4(4)
N1 N2 Ru 114.4(3)
C2 C1 C6 119.3(5)
C2 C1 C7 119.2(5)
C6 C1 C7 121.2(6)
C2 C1 Ru 70.5(3)
C6 C1 Ru 72.4(3)
C7 C1 Ru 122.7(4)
C1 C2 C3 120.0(5)
C1 C2 Ru 71.6(3)
C3 C2 Ru 69.1(3)
C2 C3 C4 119.9(6)
C2 C3 C9 118.9(5)
C4 C3 C9 120.5(5)
C2 C3 Ru 72.2(3)
C4 C3 Ru 74.6(3)
C9 C3 Ru 116.6(4)
C5 C4 C3 118.7(5)
C5 C4 Ru 72.1(3)
C3 C4 Ru 67.0(3)
C4 C5 C6 121.9(6)
C4 C5 Ru 71.8(3)
C6 C5 Ru 70.8(3)
C5 C6 C1 119.9(6)
C5 C6 Ru 72.3(3)
C1 C6 Ru 69.9(3)
C1 C7 C8 109.1(5)
C7 C8 P 108.0(4)
N1 C9 C3 108.4(4)
N1 C10 C11 106.1(5)
N1 C10 C13 123.1(6)
C11 C10 C13 130.8(6)
C10 C11 C12 107.7(5)
N2 C12 C11 109.5(5)
N2 C12 C14 123.3(5)
C11 C12 C14 127.2(6)
C26 C21 C22 119.1(6)
C26 C21 P 121.7(4)
C22 C21 P 119.2(5)
C23 C22 C21 120.2(6)
C24 C23 C22 120.1(7)
C25 C24 C23 120.1(7)
C24 C25 C26 120.9(7)
C21 C26 C25 119.7(6)
C36 C31 C32 119.0(5)
C36 C31 P 122.8(4)
C32 C31 P 118.1(4)
C33 C32 C31 120.7(6)
C32 C33 C34 120.3(6)
C35 C34 C33 119.1(6)
C34 C35 C36 120.7(6)
C31 C36 C35 120.1(6)
O2 S1 O3 117.6(5)
O2 S1 O1 115.1(5)
O3 S1 O1 111.7(4)
O2 S1 C 101.6(4)
O3 S1 C 104.7(5)
O1 S1 C 103.8(5)
F1 C F3 106.1(9)
F1 C F2 111.0(9)
F3 C F2 101.9(10)
F1 C S1 113.1(9)
F3 C S1 112.6(7)
F2 C S1 111.4(7)

loop_
_geom_bond_atom_site_label_1
_geom_bond_atom_site_label_2
_geom_bond_site_symmetry_2
_geom_bond_distance
_geom_bond_publ_flag
Ru N2 . 2.121(5) ?
Ru C3 . 2.131(5) ?
Ru C2 . 2.172(5) ?
Ru C1 . 2.186(5) ?
Ru C6 . 2.218(6) ?
Ru C4 . 2.232(5) ?
Ru C5 . 2.236(5) ?
Ru P . 2.3755(13) ?
Ru Cl . 2.4081(15) ?
P C31 . 1.824(5) ?
P C21 . 1.834(6) ?
P C8 . 1.846(6) ?
N1 C10 . 1.341(8) ?
N1 N2 . 1.381(6) ?
N1 C9 . 1.458(7) ?
N2 C12 . 1.354(7) ?
C1 C2 . 1.416(8) ?
C1 C6 . 1.424(8) ?
C1 C7 . 1.508(8) ?
C2 C3 . 1.425(8) ?
C3 C4 . 1.439(8) ?
C3 C9 . 1.498(8) ?
C4 C5 . 1.386(9) ?
C5 C6 . 1.411(8) ?
C7 C8 . 1.543(8) ?
C10 C11 . 1.368(9) ?
C10 C13 . 1.479(9) ?
C11 C12 . 1.392(9) ?
C12 C14 . 1.501(8) ?
C21 C26 . 1.372(8) ?
C21 C22 . 1.400(8) ?
C22 C23 . 1.372(9) ?
C23 C24 . 1.367(10) ?
C24 C25 . 1.363(10) ?
C25 C26 . 1.382(9) ?
C31 C36 . 1.380(7) ?
C31 C32 . 1.389(8) ?
C32 C33 . 1.373(9) ?
C33 C34 . 1.394(10) ?
C34 C35 . 1.368(9) ?
C35 C36 . 1.394(8) ?
S1 O2 . 1.408(6) ?
S1 O3 . 1.412(6) ?
S1 O1 . 1.420(6) ?
S1 C . 1.772(10) ?
C F1 . 1.277(12) ?
C F3 . 1.315(11) ?
C F2 . 1.345(11) ?
